data_8105947
loop_
_publ_author_name
'Yun-lian, Shi'
'Tao, Huang'
'Xu-Liang, Nie'
'Feng-Rong, Zhang'
'Da-Yong, Peng'
'Xu-Gen, Shi'
'Bao-Tong, Li'

_publ_section_title
;
 Crystal structure of
 2-oxo-1-(pyrimidin-5-ylmethyl)-3-(3-(trifluoromethyl)phenyl)-1,2-dihydro-5l4-pyrido[1,2-a]pyrimidin-4-olate,
 C20H13F3N4O2
;
_journal_issue 5
_journal_name_full 'Zeitschrift f\"ur Kristallographie - New Crystal Structures'
_journal_page_first 1095
_journal_page_last 1097
_journal_paper_doi 10.1515/ncrs-2019-0286
_journal_volume 234
_journal_year 2019
_chemical_formula_moiety 'C20 H13 F3 N4 O2'
_chemical_formula_sum 'C20 H13 F3 N4 O2'
_chemical_formula_weight 398.34
_space_group_crystal_system triclinic
_space_group_IT_number 2
_space_group_name_Hall '-P 1'
_space_group_name_H-M_alt 'P -1'
_atom_sites_solution_hydrogens geom
_audit_creation_method SHELXL-2014/7
_cell_angle_alpha 83.8940(10)
_cell_angle_beta 69.3140(10)
_cell_angle_gamma 84.7200(10)
_cell_formula_units_Z 4
_cell_length_a 11.3525(10)
_cell_length_b 12.7530(11)
_cell_length_c 13.1926(12)
_cell_measurement_reflns_used 4909
_cell_measurement_temperature 296(2)
_cell_measurement_theta_max 26.70
_cell_measurement_theta_min 2.21
_cell_volume 1773.7(3)
_computing_cell_refinement 'APEX2, SAINT and SADABS [1]'
_computing_data_collection 'APEX2, SAINT and SADABS [1]'
_computing_data_reduction 'APEX2, SAINT and SADABS [1]'
_computing_structure_refinement 'SHELXL-2014/7 (Sheldrick, 2014) [2]'
_computing_structure_solution 'SHELXL-2014/7 (Sheldrick, 2014) [2]'
_diffrn_ambient_temperature 296(2)
_diffrn_measured_fraction_theta_full 0.994
_diffrn_measured_fraction_theta_max 0.994
_diffrn_measurement_device_type 'Bruker APEX-II CCD'
_diffrn_measurement_method '\f and \w scans'
_diffrn_radiation_monochromator graphite
_diffrn_radiation_source 'sealed tube'
_diffrn_radiation_type MoK\a
_diffrn_radiation_wavelength 0.71073
_diffrn_reflns_av_R_equivalents 0.0184
_diffrn_reflns_av_unetI/netI 0.0261
_diffrn_reflns_Laue_measured_fraction_full 0.994
_diffrn_reflns_Laue_measured_fraction_max 0.994
_diffrn_reflns_limit_h_max 13
_diffrn_reflns_limit_h_min -12
_diffrn_reflns_limit_k_max 15
_diffrn_reflns_limit_k_min -15
_diffrn_reflns_limit_l_max 15
_diffrn_reflns_limit_l_min -15
_diffrn_reflns_number 13789
_diffrn_reflns_point_group_measured_fraction_full 0.994
_diffrn_reflns_point_group_measured_fraction_max 0.994
_diffrn_reflns_theta_full 25.242
_diffrn_reflns_theta_max 25.499
_diffrn_reflns_theta_min 2.215
_exptl_absorpt_coefficient_mu 0.121
_exptl_crystal_colour YELLOW
_exptl_crystal_density_diffrn 1.492
_exptl_crystal_description BLOCK
_exptl_crystal_F_000 816
_exptl_crystal_size_max 0.160
_exptl_crystal_size_mid 0.140
_exptl_crystal_size_min 0.120
_refine_diff_density_max 0.554
_refine_diff_density_min -0.273
_refine_diff_density_rms 0.038
_refine_ls_extinction_coef 0.0054(10)
_refine_ls_extinction_expression Fc^*^=kFc[1+0.001xFc^2^\l^3^/sin(2\q)]^-1/4^
_refine_ls_extinction_method 'SHELXL-2014/7 (Sheldrick 2014'
_refine_ls_goodness_of_fit_ref 1.004
_refine_ls_hydrogen_treatment constr
_refine_ls_matrix_type full
_refine_ls_number_parameters 524
_refine_ls_number_reflns 6557
_refine_ls_number_restraints 1
_refine_ls_restrained_S_all 1.004
_refine_ls_R_factor_all 0.0694
_refine_ls_R_factor_gt 0.0477
_refine_ls_shift/su_max 0.000
_refine_ls_shift/su_mean 0.000
_refine_ls_structure_factor_coef Fsqd
_refine_ls_weighting_details 'w=1/[\s^2^(Fo^2^)+(0.0638P)^2^+0.9110P] where P=(Fo^2^+2Fc^2^)/3'
_refine_ls_weighting_scheme calc
_refine_ls_wR_factor_gt 0.1246
_refine_ls_wR_factor_ref 0.1433
_reflns_Friedel_coverage 0.000
_reflns_Friedel_fraction_full .
_reflns_Friedel_fraction_max .
_reflns_number_gt 4729
_reflns_number_total 6557
_reflns_threshold_expression 'I > 2\s(I)'
_cod_data_source_file suppl_ncrs-2019-0286_suppl.cif
_cod_data_source_block 3684_0m
_cod_database_code 8105947
_shelx_shelxl_version_number 2014/7
_shelx_space_group_comment
;
The symmetry employed for this shelxl refinement is uniquely defined
by the following loop, which should always be used as a source of
symmetry information in preference to the above space-group names.
They are only intended as comments.
;
_shelx_estimated_absorpt_t_min 0.969
_shelx_estimated_absorpt_t_max 0.977

loop_
_space_group_symop_operation_xyz
'x, y, z'
'-x, -y, -z'

loop_
_atom_site_label
_atom_site_type_symbol
_atom_site_fract_x
_atom_site_fract_y
_atom_site_fract_z
_atom_site_U_iso_or_equiv
_atom_site_adp_type
_atom_site_occupancy
_atom_site_site_symmetry_order
_atom_site_calc_flag
_atom_site_refinement_flags_posn
_atom_site_refinement_flags_adp
_atom_site_refinement_flags_occupancy
_atom_site_disorder_assembly
_atom_site_disorder_group
C1 C 0.67559(19) 0.70382(15) -0.09094(15) 0.0358(4) Uani 1 1 d . . . . .
C2 C 0.7812(2) 0.70287(18) -0.18643(18) 0.0484(5) Uani 1 1 d . . . . .
H2 H 0.8005 0.7638 -0.2330 0.058 Uiso 1 1 calc R U . . .
C3 C 0.8556(2) 0.61269(19) -0.21097(19) 0.0543(6) Uani 1 1 d . . . . .
H3 H 0.9264 0.6123 -0.2740 0.065 Uiso 1 1 calc R U . . .
C4 C 0.8263(2) 0.52106(18) -0.14232(19) 0.0523(6) Uani 1 1 d . . . . .
H4 H 0.8785 0.4598 -0.1576 0.063 Uiso 1 1 calc R U . . .
C5 C 0.7214(2) 0.52231(17) -0.05343(18) 0.0442(5) Uani 1 1 d . . . . .
H5 H 0.7001 0.4606 -0.0084 0.053 Uiso 1 1 calc R U . . .
C6 C 0.4833(2) 0.79085(16) 0.02807(17) 0.0421(5) Uani 1 1 d . . . . .
C7 C 0.4508(2) 0.69391(16) 0.09154(16) 0.0400(5) Uani 1 1 d . . . . .
C8 C 0.52883(19) 0.60225(16) 0.06985(16) 0.0376(5) Uani 1 1 d . . . . .
C9 C 0.3300(2) 0.69155(16) 0.18443(17) 0.0430(5) Uani 1 1 d . . . . .
C10 C 0.2207(2) 0.74638(18) 0.1770(2) 0.0540(6) Uani 1 1 d . . . . .
H10 H 0.2233 0.7854 0.1127 0.065 Uiso 1 1 calc R U . . .
C11 C 0.1088(3) 0.7433(2) 0.2643(3) 0.0686(8) Uani 1 1 d . . . . .
H11 H 0.0372 0.7812 0.2584 0.082 Uiso 1 1 calc R U . . .
C12 C 0.1017(3) 0.6850(2) 0.3597(2) 0.0697(8) Uani 1 1 d . . . . .
H12 H 0.0258 0.6826 0.4178 0.084 Uiso 1 1 calc R U . . .
C13 C 0.2088(2) 0.62991(18) 0.36827(19) 0.0557(6) Uani 1 1 d . . . . .
C14 C 0.3223(2) 0.63378(17) 0.28196(17) 0.0474(5) Uani 1 1 d . . . . .
H14 H 0.3940 0.5974 0.2893 0.057 Uiso 1 1 calc R U . . .
C15 C 0.1999(3) 0.5625(2) 0.4691(2) 0.0702(8) Uani 1 1 d . U . . .
C16 C 0.6417(2) 0.89679(15) -0.11010(17) 0.0419(5) Uani 1 1 d . . . . .
H16A H 0.7329 0.8924 -0.1437 0.050 Uiso 1 1 calc R U . . .
H16B H 0.6198 0.9456 -0.0538 0.050 Uiso 1 1 calc R U . . .
C17 C 0.5861(2) 0.94077(16) -0.19411(16) 0.0393(5) Uani 1 1 d . . . . .
C18 C 0.4933(3) 0.8965(2) -0.2154(2) 0.0617(7) Uani 1 1 d . . . . .
H18 H 0.4619 0.8344 -0.1753 0.074 Uiso 1 1 calc R U . . .
C19 C 0.4937(3) 1.0261(2) -0.3447(2) 0.0642(7) Uani 1 1 d . . . . .
H19 H 0.4634 1.0545 -0.3993 0.077 Uiso 1 1 calc R U . . .
C20 C 0.6247(2) 1.03481(18) -0.25337(17) 0.0482(5) Uani 1 1 d . . . . .
H20 H 0.6852 1.0695 -0.2393 0.058 Uiso 1 1 calc R U . . .
C21 C 0.2768(2) 0.76818(16) 0.65200(16) 0.0403(5) Uani 1 1 d . . . . .
C22 C 0.3796(2) 0.75795(19) 0.55549(19) 0.0516(6) Uani 1 1 d . . . . .
H22 H 0.3757 0.7919 0.4907 0.062 Uiso 1 1 calc R U . . .
C23 C 0.4852(2) 0.6985(2) 0.5560(2) 0.0621(7) Uani 1 1 d . . . . .
H23 H 0.5532 0.6918 0.4916 0.074 Uiso 1 1 calc R U . . .
C24 C 0.4918(2) 0.6478(2) 0.6526(2) 0.0642(7) Uani 1 1 d . . . . .
H24 H 0.5632 0.6061 0.6533 0.077 Uiso 1 1 calc R U . . .
C25 C 0.3932(2) 0.65997(18) 0.7453(2) 0.0534(6) Uani 1 1 d . . . . .
H25 H 0.3977 0.6271 0.8103 0.064 Uiso 1 1 calc R U . . .
C26 C 0.0642(2) 0.83797(17) 0.75605(17) 0.0435(5) Uani 1 1 d . . . . .
C27 C 0.0771(2) 0.78767(17) 0.85265(17) 0.0438(5) Uani 1 1 d . . . . .
C28 C 0.1863(2) 0.72968(17) 0.85416(17) 0.0464(5) Uani 1 1 d . . . . .
C29 C -0.0294(2) 0.79774(19) 0.95717(18) 0.0483(5) Uani 1 1 d . . . . .
C30 C -0.0955(3) 0.8940(2) 0.9842(2) 0.0640(7) Uani 1 1 d . . . . .
H30 H -0.0719 0.9541 0.9370 0.077 Uiso 1 1 calc R U . . .
C31 C -0.1959(3) 0.9013(3) 1.0808(2) 0.0856(10) Uani 1 1 d . . . . .
H31 H -0.2396 0.9662 1.0976 0.103 Uiso 1 1 calc R U . . .
C32 C -0.2319(3) 0.8139(3) 1.1524(2) 0.0827(9) Uani 1 1 d . . . . .
H32 H -0.2992 0.8193 1.2174 0.099 Uiso 1 1 calc R U . . .
C33 C -0.1672(2) 0.7182(2) 1.12660(19) 0.0615(7) Uani 1 1 d . . . . .
C34 C -0.0667(2) 0.7098(2) 1.03022(18) 0.0533(6) Uani 1 1 d . . . . .
H34 H -0.0236 0.6447 1.0140 0.064 Uiso 1 1 calc R U . . .
C35 C -0.2035(3) 0.6248(3) 1.2050(2) 0.0790(9) Uani 1 1 d . . . . .
C36 C 0.1484(2) 0.87329(17) 0.55879(17) 0.0453(5) Uani 1 1 d . . . . .
H36A H 0.0627 0.8640 0.5635 0.054 Uiso 1 1 calc R U . . .
H36B H 0.2051 0.8380 0.4967 0.054 Uiso 1 1 calc R U . . .
C37 C 0.17099(19) 0.98893(17) 0.54056(16) 0.0414(5) Uani 1 1 d . . . . .
C38 C 0.1503(2) 1.04929(19) 0.45452(18) 0.0495(6) Uani 1 1 d . . . . .
H38 H 0.1212 1.0165 0.4089 0.059 Uiso 1 1 calc R U . . .
C39 C 0.2129(2) 1.1930(2) 0.5001(2) 0.0639(7) Uani 1 1 d . . . . .
H39 H 0.2283 1.2644 0.4855 0.077 Uiso 1 1 calc R U . . .
C40 C 0.2136(3) 1.0427(2) 0.6042(2) 0.0590(6) Uani 1 1 d . . . . .
H40 H 0.2271 1.0059 0.6643 0.071 Uiso 1 1 calc R U . . .
N1 N 0.64548(15) 0.61208(12) -0.02771(13) 0.0359(4) Uani 1 1 d . . . . .
N2 N 0.60039(16) 0.79195(13) -0.05909(13) 0.0402(4) Uani 1 1 d . . . . .
N3 N 0.4451(2) 0.9377(2) -0.2909(2) 0.0761(7) Uani 1 1 d . . . . .
N4 N 0.5802(2) 1.07862(17) -0.32960(15) 0.0583(5) Uani 1 1 d . . . . .
N5 N 0.28673(17) 0.71963(13) 0.74578(14) 0.0426(4) Uani 1 1 d . . . . .
N6 N 0.16724(16) 0.82321(14) 0.65745(13) 0.0419(4) Uani 1 1 d . . . . .
N7 N 0.1696(2) 1.15172(17) 0.43342(18) 0.0611(6) Uani 1 1 d . . . . .
N8 N 0.2367(2) 1.14491(18) 0.5847(2) 0.0712(6) Uani 1 1 d . . . . .
O1 O 0.51386(14) 0.51400(11) 0.11790(12) 0.0476(4) Uani 1 1 d . . . . .
O2 O 0.42007(16) 0.87504(12) 0.04180(14) 0.0603(5) Uani 1 1 d . . . . .
O3 O 0.21238(17) 0.68711(15) 0.93115(13) 0.0666(5) Uani 1 1 d . . . . .
O4 O -0.02772(15) 0.89287(13) 0.74796(13) 0.0546(4) Uani 1 1 d . . . . .
F1 F 0.1578(3) 0.46935(15) 0.47081(18) 0.1224(8) Uani 1 1 d . . . . .
F2 F 0.3103(2) 0.53887(18) 0.48375(14) 0.1027(6) Uani 1 1 d . U . . .
F3 F 0.1282(2) 0.60544(18) 0.55855(14) 0.1252(9) Uani 1 1 d . . . . .
F4 F -0.1767(4) 0.5352(2) 1.16110(19) 0.1722(14) Uani 1 1 d . . . . .
F5 F -0.1498(3) 0.6141(2) 1.2769(2) 0.1437(11) Uani 1 1 d . . . . .
F6 F -0.3229(2) 0.6230(3) 1.2607(3) 0.1748(14) Uani 1 1 d . . . . .

loop_
_atom_site_aniso_label
_atom_site_aniso_U_11
_atom_site_aniso_U_22
_atom_site_aniso_U_33
_atom_site_aniso_U_23
_atom_site_aniso_U_13
_atom_site_aniso_U_12
C1 0.0387(11) 0.0346(10) 0.0330(10) 0.0028(8) -0.0121(9) -0.0038(9)
C2 0.0487(13) 0.0454(13) 0.0427(12) 0.0033(10) -0.0060(10) -0.0079(10)
C3 0.0448(13) 0.0552(14) 0.0482(13) -0.0049(11) 0.0026(11) -0.0038(11)
C4 0.0450(13) 0.0437(13) 0.0586(14) -0.0074(11) -0.0068(11) 0.0041(10)
C5 0.0438(12) 0.0345(11) 0.0487(12) 0.0015(9) -0.0113(10) 0.0013(9)
C6 0.0473(13) 0.0322(11) 0.0415(11) -0.0028(9) -0.0096(10) -0.0004(9)
C7 0.0418(12) 0.0343(11) 0.0384(11) -0.0004(8) -0.0079(9) -0.0024(9)
C8 0.0385(11) 0.0376(11) 0.0343(10) 0.0028(8) -0.0112(9) -0.0032(9)
C9 0.0434(12) 0.0345(11) 0.0447(12) -0.0050(9) -0.0063(10) -0.0040(9)
C10 0.0488(14) 0.0458(13) 0.0606(14) -0.0051(11) -0.0110(12) 0.0008(11)
C11 0.0462(15) 0.0594(16) 0.087(2) -0.0092(15) -0.0069(14) 0.0039(12)
C12 0.0535(16) 0.0594(16) 0.0705(18) -0.0121(14) 0.0127(13) -0.0052(13)
C13 0.0580(15) 0.0425(13) 0.0499(13) -0.0090(10) 0.0045(11) -0.0086(11)
C14 0.0475(13) 0.0406(12) 0.0432(12) -0.0039(9) -0.0017(10) -0.0046(10)
C15 0.0717(19) 0.0607(17) 0.0518(15) -0.0020(12) 0.0116(14) -0.0095(15)
C16 0.0485(13) 0.0312(10) 0.0443(11) 0.0048(9) -0.0153(10) -0.0063(9)
C17 0.0418(12) 0.0338(10) 0.0364(10) -0.0013(8) -0.0073(9) 0.0001(9)
C18 0.0715(18) 0.0519(14) 0.0683(16) 0.0143(12) -0.0347(14) -0.0160(13)
C19 0.0629(17) 0.0743(18) 0.0537(15) 0.0110(13) -0.0245(13) 0.0038(14)
C20 0.0569(14) 0.0456(12) 0.0372(11) 0.0044(9) -0.0110(10) -0.0088(10)
C21 0.0439(12) 0.0345(11) 0.0401(11) 0.0060(9) -0.0135(10) -0.0058(9)
C22 0.0513(14) 0.0537(14) 0.0443(12) 0.0089(10) -0.0132(11) -0.0045(11)
C23 0.0535(15) 0.0639(16) 0.0545(14) 0.0045(12) -0.0050(12) 0.0024(12)
C24 0.0510(15) 0.0585(16) 0.0693(17) 0.0096(13) -0.0118(13) 0.0120(12)
C25 0.0510(14) 0.0467(13) 0.0580(14) 0.0110(11) -0.0196(12) 0.0045(11)
C26 0.0424(12) 0.0415(12) 0.0453(12) 0.0043(9) -0.0152(10) -0.0053(10)
C27 0.0440(12) 0.0447(12) 0.0410(11) 0.0030(9) -0.0144(10) -0.0029(10)
C28 0.0524(14) 0.0437(12) 0.0403(11) 0.0055(9) -0.0155(10) -0.0009(10)
C29 0.0473(13) 0.0562(14) 0.0418(12) -0.0023(10) -0.0169(10) -0.0017(11)
C30 0.0715(18) 0.0663(17) 0.0518(14) -0.0087(12) -0.0199(13) 0.0060(14)
C31 0.090(2) 0.094(2) 0.0612(18) -0.0250(17) -0.0151(17) 0.0288(19)
C32 0.071(2) 0.118(3) 0.0451(15) -0.0126(17) -0.0037(14) 0.0050(19)
C33 0.0531(15) 0.090(2) 0.0413(13) -0.0046(13) -0.0135(11) -0.0147(14)
C34 0.0526(14) 0.0629(15) 0.0425(12) -0.0009(11) -0.0140(11) -0.0084(12)
C35 0.077(2) 0.106(3) 0.0456(15) 0.0015(16) -0.0052(15) -0.0388(18)
C36 0.0495(13) 0.0475(12) 0.0405(11) 0.0056(9) -0.0210(10) -0.0001(10)
C37 0.0349(11) 0.0483(12) 0.0363(10) 0.0051(9) -0.0100(9) 0.0020(9)
C38 0.0450(13) 0.0554(14) 0.0439(12) 0.0103(10) -0.0151(10) 0.0009(11)
C39 0.0542(16) 0.0475(14) 0.0857(19) 0.0154(13) -0.0240(15) -0.0054(12)
C40 0.0699(17) 0.0552(15) 0.0585(15) 0.0121(12) -0.0336(13) -0.0090(13)
N1 0.0373(9) 0.0327(9) 0.0342(8) 0.0022(7) -0.0098(7) -0.0004(7)
N2 0.0447(10) 0.0302(9) 0.0393(9) 0.0039(7) -0.0086(8) -0.0026(7)
N3 0.0790(17) 0.0835(17) 0.0795(16) 0.0163(13) -0.0476(14) -0.0179(13)
N4 0.0682(14) 0.0577(13) 0.0422(11) 0.0108(9) -0.0150(10) -0.0037(11)
N5 0.0430(10) 0.0382(9) 0.0435(10) 0.0088(8) -0.0149(8) -0.0010(8)
N6 0.0426(10) 0.0428(10) 0.0383(9) 0.0077(8) -0.0149(8) -0.0009(8)
N7 0.0554(13) 0.0589(13) 0.0635(13) 0.0215(11) -0.0215(11) -0.0028(10)
N8 0.0854(17) 0.0521(13) 0.0863(16) 0.0088(12) -0.0443(14) -0.0127(12)
O1 0.0489(9) 0.0364(8) 0.0455(8) 0.0120(6) -0.0068(7) 0.0010(7)
O2 0.0647(11) 0.0336(8) 0.0632(10) -0.0024(7) -0.0008(8) 0.0060(8)
O3 0.0712(12) 0.0777(12) 0.0442(9) 0.0117(8) -0.0214(9) 0.0168(10)
O4 0.0430(9) 0.0621(10) 0.0547(9) 0.0075(8) -0.0172(8) 0.0046(8)
F1 0.185(2) 0.0709(12) 0.1109(16) 0.0283(11) -0.0479(16) -0.0579(14)
F2 0.1071(16) 0.1253(17) 0.0578(10) 0.0186(10) -0.0129(10) -0.0101(13)
F3 0.1510(19) 0.1128(16) 0.0527(10) -0.0020(10) 0.0294(11) 0.0207(14)
F4 0.286(4) 0.1083(18) 0.0797(15) 0.0083(13) 0.0042(19) -0.091(2)
F5 0.201(3) 0.152(2) 0.1147(17) 0.0657(16) -0.1021(19) -0.0879(19)
F6 0.0832(16) 0.226(3) 0.164(2) 0.079(2) 0.0040(16) -0.0509(18)

loop_
_atom_type_symbol
_atom_type_description
_atom_type_scat_dispersion_real
_atom_type_scat_dispersion_imag
_atom_type_scat_source
C C 0.0033 0.0016 'International Tables Vol C Tables 4.2.6.8 and 6.1.1.4'
H H 0.0000 0.0000 'International Tables Vol C Tables 4.2.6.8 and 6.1.1.4'
N N 0.0061 0.0033 'International Tables Vol C Tables 4.2.6.8 and 6.1.1.4'
O O 0.0106 0.0060 'International Tables Vol C Tables 4.2.6.8 and 6.1.1.4'
F F 0.0171 0.0103 'International Tables Vol C Tables 4.2.6.8 and 6.1.1.4'

loop_
_geom_angle_atom_site_label_1
_geom_angle_atom_site_label_2
_geom_angle_atom_site_label_3
_geom_angle
_geom_angle_site_symmetry_1
_geom_angle_site_symmetry_3
N1 C1 N2 118.21(17) . .
N1 C1 C2 118.74(18) . .
N2 C1 C2 123.05(18) . .
C3 C2 C1 119.9(2) . .
C2 C3 C4 120.3(2) . .
C5 C4 C3 118.9(2) . .
C4 C5 N1 121.5(2) . .
O2 C6 N2 116.30(18) . .
O2 C6 C7 126.3(2) . .
N2 C6 C7 117.44(17) . .
C8 C7 C6 122.19(19) . .
C8 C7 C9 119.48(18) . .
C6 C7 C9 118.32(18) . .
O1 C8 C7 129.33(19) . .
O1 C8 N1 115.44(17) . .
C7 C8 N1 115.20(17) . .
C14 C9 C10 118.0(2) . .
C14 C9 C7 120.6(2) . .
C10 C9 C7 121.4(2) . .
C11 C10 C9 120.7(2) . .
C12 C11 C10 120.9(3) . .
C11 C12 C13 119.2(2) . .
C12 C13 C14 120.5(2) . .
C12 C13 C15 119.2(2) . .
C14 C13 C15 120.2(2) . .
C13 C14 C9 120.7(2) . .
F3 C15 F1 107.6(2) . .
F3 C15 F2 104.2(3) . .
F1 C15 F2 103.4(3) . .
F3 C15 C13 113.8(2) . .
F1 C15 C13 112.7(3) . .
F2 C15 C13 114.3(2) . .
N2 C16 C17 114.57(17) . .
C18 C17 C20 115.2(2) . .
C18 C17 C16 124.76(19) . .
C20 C17 C16 120.0(2) . .
N3 C18 C17 123.5(2) . .
N3 C19 N4 127.3(2) . .
N4 C20 C17 123.5(2) . .
N6 C21 N5 117.87(18) . .
N6 C21 C22 123.71(19) . .
N5 C21 C22 118.42(19) . .
C23 C22 C21 120.3(2) . .
C22 C23 C24 120.1(2) . .
C25 C24 C23 119.0(2) . .
C24 C25 N5 121.4(2) . .
O4 C26 C27 126.7(2) . .
O4 C26 N6 116.34(19) . .
C27 C26 N6 117.00(19) . .
C28 C27 C26 122.5(2) . .
C28 C27 C29 118.39(19) . .
C26 C27 C29 119.09(19) . .
O3 C28 C27 129.4(2) . .
O3 C28 N5 115.36(19) . .
C27 C28 N5 115.22(18) . .
C34 C29 C30 118.1(2) . .
C34 C29 C27 120.4(2) . .
C30 C29 C27 121.4(2) . .
C31 C30 C29 120.6(3) . .
C32 C31 C30 120.8(3) . .
C31 C32 C33 119.2(3) . .
C32 C33 C34 120.6(3) . .
C32 C33 C35 119.2(3) . .
C34 C33 C35 120.2(3) . .
C33 C34 C29 120.8(2) . .
F5 C35 F6 104.5(3) . .
F5 C35 F4 104.1(4) . .
F6 C35 F4 103.8(3) . .
F5 C35 C33 114.2(3) . .
F6 C35 C33 114.6(3) . .
F4 C35 C33 114.3(2) . .
N6 C36 C37 113.23(18) . .
C40 C37 C38 114.9(2) . .
C40 C37 C36 124.48(19) . .
C38 C37 C36 120.6(2) . .
N7 C38 C37 123.5(2) . .
N8 C39 N7 127.6(2) . .
N8 C40 C37 123.5(2) . .
C1 N1 C5 120.47(17) . .
C1 N1 C8 123.02(16) . .
C5 N1 C8 116.48(16) . .
C1 N2 C6 123.42(17) . .
C1 N2 C16 120.59(17) . .
C6 N2 C16 115.87(16) . .
C19 N3 C18 115.2(2) . .
C19 N4 C20 115.2(2) . .
C21 N5 C25 120.77(19) . .
C21 N5 C28 123.16(17) . .
C25 N5 C28 116.05(18) . .
C21 N6 C26 124.07(17) . .
C21 N6 C36 120.58(17) . .
C26 N6 C36 115.35(17) . .
C39 N7 C38 115.2(2) . .
C39 N8 C40 115.2(2) . .

loop_
_geom_bond_atom_site_label_1
_geom_bond_atom_site_label_2
_geom_bond_distance
_geom_bond_site_symmetry_2
C1 N1 1.359(2) .
C1 N2 1.356(2) .
C1 C2 1.400(3) .
C2 C3 1.359(3) .
C3 C4 1.389(3) .
C4 C5 1.345(3) .
C5 N1 1.365(3) .
C6 O2 1.228(2) .
C6 N2 1.418(3) .
C6 C7 1.418(3) .
C7 C8 1.391(3) .
C7 C9 1.482(3) .
C8 O1 1.227(2) .
C8 N1 1.489(3) .
C9 C14 1.392(3) .
C9 C10 1.396(3) .
C10 C11 1.381(4) .
C11 C12 1.372(4) .
C12 C13 1.381(4) .
C13 C14 1.386(3) .
C13 C15 1.482(4) .
C15 F3 1.315(3) .
C15 F1 1.316(3) .
C15 F2 1.337(4) .
C16 N2 1.470(2) .
C16 C17 1.496(3) .
C17 C18 1.363(3) .
C17 C20 1.377(3) .
C18 N3 1.338(3) .
C19 N3 1.321(4) .
C19 N4 1.320(4) .
C20 N4 1.329(3) .
C21 N6 1.354(3) .
C21 N5 1.360(3) .
C21 C22 1.399(3) .
C22 C23 1.360(3) .
C23 C24 1.390(4) .
C24 C25 1.346(3) .
C25 N5 1.366(3) .
C26 O4 1.232(3) .
C26 C27 1.413(3) .
C26 N6 1.426(3) .
C27 C28 1.389(3) .
C27 C29 1.487(3) .
C28 O3 1.217(3) .
C28 N5 1.491(3) .
C29 C34 1.391(3) .
C29 C30 1.390(3) .
C30 C31 1.382(4) .
C31 C32 1.375(5) .
C32 C33 1.375(4) .
C33 C34 1.382(3) .
C33 C35 1.478(4) .
C35 F5 1.286(4) .
C35 F6 1.295(4) .
C35 F4 1.298(4) .
C36 N6 1.464(2) .
C36 C37 1.500(3) .
C37 C40 1.371(3) .
C37 C38 1.380(3) .
C38 N7 1.328(3) .
C39 N8 1.316(3) .
C39 N7 1.320(4) .
C40 N8 1.334(3) .
